data_1540783
loop_
_publ_author_name
'Yang Zhuming'
'Pertlik, F.'

_publ_section_title
;
 The thallium sulfarsenites Tl3 As S3 and Tl As S2 [thallium(I)
 thioarsenates(III)]: structural characterization and syntheses
;
_journal_name_full 'Journal of Alloys Compd.'
_journal_page_first 155
_journal_page_last 158
_journal_volume 216
_journal_year 1994
_chemical_formula_sum 'As S2 Tl'
_chemical_name_systematic 'As Tl S2'
_space_group_IT_number 14
_symmetry_space_group_name_Hall '-P 2ybc'
_symmetry_space_group_name_H-M 'P 1 21/c 1'
_cell_angle_alpha 90
_cell_angle_beta 104.4
_cell_angle_gamma 90
_cell_formula_units_Z 8
_cell_length_a 6.12
_cell_length_b 11.33
_cell_length_c 12.32
_cell_volume 827.426
_citation_journal_id_ASTM JALCEU
_cod_data_source_file YangZhuming_JALCEU_1994_1017.cif
_cod_data_source_block As1S2Tl1
_cod_original_cell_volume 827.4255
_cod_original_formula_sum 'As1 S2 Tl1'
_cod_database_code 1540783

loop_
_symmetry_equiv_pos_as_xyz
x,y,z
-x,y+1/2,-z+1/2
-x,-y,-z
x,-y-1/2,z-1/2

loop_
_atom_site_label
_atom_site_type_symbol
_atom_site_fract_x
_atom_site_fract_y
_atom_site_fract_z
_atom_site_occupancy
_atom_site_U_iso_or_equiv
Tl2 Tl 0.7356 0.9443 0.1012 1 0.0
S2 S 0.1851 0.4441 0.1496 1 0.0
As2 As 0.5343 0.4137 0.1366 1 0.0
S1 S 0.7172 0.6866 0.1251 1 0.0
As1 As 0.2269 0.166 0.1952 1 0.0
S3 S 0.5759 0.2123 0.1673 1 0.0
Tl1 Tl 0.162 0.6877 0.0522 1 0.0
S4 S 0.2742 0.962 0.182 1 0.0
